data_4003313
loop_
_publ_author_name
'Mao, Lingling'
'Tsai, Hsinhan'
'Nie, Wanyi'
'Ma, Lin'
'Im, Jino'
'Stoumpos, Constantinos C.'
'Malliakas, Christos D.'
'Hao, Feng'
'Wasielewski, Michael R.'
'Mohite, Aditya D.'
'Kanatzidis, Mercouri G.'

_publ_section_title
;
 Role of Organic Counterion in Lead- and Tin-Based Two-Dimensional
 Semiconducting Iodide Perovskites and Application in Planar Solar Cells
;
_journal_issue 21
_journal_name_full 'Chemistry of Materials'
_journal_page_first 7781
_journal_paper_doi 10.1021/acs.chemmater.6b03054
_journal_volume 28
_journal_year 2016
_chemical_formula_moiety 'I4 Pb, C5 H11 N3'
_chemical_formula_sum 'C5 H11 I4 N3 Pb'
_chemical_formula_weight 827.96
_space_group_crystal_system monoclinic
_space_group_IT_number 14
_space_group_name_Hall '-P 2yn'
_space_group_name_H-M_alt 'P 1 21/n 1'
_atom_sites_solution_hydrogens geom
_atom_sites_solution_primary direct
_cell_angle_alpha 90
_cell_angle_beta 91.875(6)
_cell_angle_gamma 90
_cell_formula_units_Z 4
_cell_length_a 8.9159(7)
_cell_length_b 20.0335(15)
_cell_length_c 8.9925(6)
_cell_measurement_reflns_used 11910
_cell_measurement_temperature 293(2)
_cell_measurement_theta_max 29.73
_cell_measurement_theta_min 2.03
_cell_volume 1605.4(2)
_computing_molecular_graphics 'Olex2 (Dolomanov et al., 2009)'
_computing_publication_material 'Olex2 (Dolomanov et al., 2009)'
_computing_structure_refinement 'XL (Sheldrick, 2008)'
_computing_structure_solution 'XT (Sheldrick, 2015)'
_diffrn_ambient_temperature 293(2)
_diffrn_detector 'image plate (34 cm diameter)'
_diffrn_detector_area_resol_mean 6.67
_diffrn_detector_type STOE
_diffrn_measured_fraction_theta_full 0.997
_diffrn_measured_fraction_theta_max 0.993
_diffrn_measurement_details ' 180 frames, detector distance = 100 mm'
_diffrn_measurement_device '2-circle goniometer'
_diffrn_measurement_device_type 'STOE IPDS 2T'
_diffrn_measurement_method 'rotation method'
_diffrn_radiation_collimation '0.5 mm diameter, monocapillary'
_diffrn_radiation_monochromator 'plane graphite'
_diffrn_radiation_polarisn_norm 0
_diffrn_radiation_type 'Mo K\a'
_diffrn_radiation_wavelength 0.71073
_diffrn_reflns_av_R_equivalents 0.1026
_diffrn_reflns_av_unetI/netI 0.0645
_diffrn_reflns_Laue_measured_fraction_full 0.997
_diffrn_reflns_Laue_measured_fraction_max 0.993
_diffrn_reflns_limit_h_max 12
_diffrn_reflns_limit_h_min -12
_diffrn_reflns_limit_k_max 27
_diffrn_reflns_limit_k_min -27
_diffrn_reflns_limit_l_max 10
_diffrn_reflns_limit_l_min -12
_diffrn_reflns_number 15307
_diffrn_reflns_point_group_measured_fraction_full 0.997
_diffrn_reflns_point_group_measured_fraction_max 0.993
_diffrn_reflns_theta_full 26.000
_diffrn_reflns_theta_max 29.209
_diffrn_reflns_theta_min 2.033
_diffrn_source 'sealed X-ray tube, 12 x 0.4 mm long-fine focus'
_diffrn_source_current 30
_diffrn_source_power 1.20
_diffrn_source_voltage 40
_exptl_absorpt_coefficient_mu 18.175
_exptl_absorpt_correction_T_max 0.9068
_exptl_absorpt_correction_T_min 0.2454
_exptl_absorpt_correction_type integration
_exptl_absorpt_process_details 'STOE X-SHAPE'
_exptl_crystal_colour orange
_exptl_crystal_density_diffrn 3.426
_exptl_crystal_description plate
_exptl_crystal_F_000 1424
_exptl_crystal_size_max 0.0197
_exptl_crystal_size_mid 0.0180
_exptl_crystal_size_min 0.0017
_refine_diff_density_max 2.079
_refine_diff_density_min -2.606
_refine_diff_density_rms 0.315
_refine_ls_extinction_coef 0.0044(3)
_refine_ls_extinction_expression Fc^*^=kFc[1+0.001xFc^2^\l^3^/sin(2\q)]^-1/4^
_refine_ls_extinction_method SHELXL
_refine_ls_goodness_of_fit_ref 1.027
_refine_ls_hydrogen_treatment constr
_refine_ls_matrix_type full
_refine_ls_number_parameters 120
_refine_ls_number_reflns 4323
_refine_ls_number_restraints 0
_refine_ls_restrained_S_all 1.027
_refine_ls_R_factor_all 0.0639
_refine_ls_R_factor_gt 0.0541
_refine_ls_shift/su_max 0.001
_refine_ls_shift/su_mean 0.000
_refine_ls_structure_factor_coef Fsqd
_refine_ls_weighting_details 'w=1/[\s^2^(Fo^2^)+(0.0925P)^2^] where P=(Fo^2^+2Fc^2^)/3'
_refine_ls_weighting_scheme calc
_refine_ls_wR_factor_gt 0.1410
_refine_ls_wR_factor_ref 0.1501
_reflns_Friedel_coverage 0.000
_reflns_number_gt 3560
_reflns_number_total 4323
_reflns_threshold_expression 'I > 2\s(I)'
_cod_data_source_file cm6b03054_si_002.cif
_cod_data_source_block 1
_cod_database_code 4003313
_shelx_space_group_comment
;
The symmetry employed for this shelxl refinement is uniquely defined
by the following loop, which should always be used as a source of
symmetry information in preference to the above space-group names.
They are only intended as comments.
;

loop_
_space_group_symop_operation_xyz
'x, y, z'
'-x+1/2, y+1/2, -z+1/2'
'-x, -y, -z'
'x-1/2, -y-1/2, z-1/2'

loop_
_atom_site_label
_atom_site_type_symbol
_atom_site_fract_x
_atom_site_fract_y
_atom_site_fract_z
_atom_site_U_iso_or_equiv
_atom_site_adp_type
_atom_site_occupancy
_atom_site_site_symmetry_order
_atom_site_calc_flag
_atom_site_refinement_flags_posn
Pb01 Pb 0.38551(4) 0.75524(2) 0.18692(3) 0.04505(14) Uani 1 1 d .
I002 I 0.31948(8) 0.59257(3) 0.16375(6) 0.05791(19) Uani 1 1 d .
I003 I 0.63125(7) 0.71756(4) 0.43519(7) 0.0654(2) Uani 1 1 d .
I004 I 0.62886(8) 0.74867(4) -0.06345(7) 0.0703(3) Uani 1 1 d .
I005 I 0.41563(10) 0.90476(3) 0.25130(9) 0.0750(2) Uani 1 1 d .
N006 N 0.0740(11) 0.3552(4) 0.8570(11) 0.070(2) Uani 1 1 d .
H00A H 0.1363 0.3217 0.8389 0.084 Uiso 1 1 calc GR
H00B H -0.0201 0.3422 0.8376 0.084 Uiso 1 1 calc GR
H00C H 0.0843 0.3671 0.9521 0.084 Uiso 1 1 calc GR
N9 N 0.3558(12) 0.5601(5) 0.7862(9) 0.078(3) Uani 1 1 d .
H9 H 0.3665 0.5677 0.8801 0.094 Uiso 1 1 calc R
N10 N 0.3617(13) 0.5721(7) 0.5541(10) 0.090(4) Uani 1 1 d .
H10 H 0.3760 0.5891 0.4678 0.108 Uiso 1 1 calc R
C009 C 0.1103(15) 0.4137(6) 0.7595(17) 0.077(3) Uani 1 1 d .
H00D H 0.0270 0.4448 0.7555 0.092 Uiso 1 1 calc R
H00E H 0.1282 0.3985 0.6592 0.092 Uiso 1 1 calc R
C00A C 0.2953(12) 0.5039(5) 0.7275(11) 0.061(2) Uani 1 1 d .
C11 C 0.3962(18) 0.6016(7) 0.6831(12) 0.092(5) Uani 1 1 d .
H11 H 0.4402 0.6433 0.6970 0.111 Uiso 1 1 calc R
C12 C 0.3016(14) 0.5121(6) 0.5782(12) 0.073(3) Uani 1 1 d .
H12 H 0.2699 0.4816 0.5059 0.088 Uiso 1 1 calc R
C10 C 0.2472(15) 0.4470(7) 0.8236(12) 0.077(3) Uani 1 1 d .
H10A H 0.3280 0.4147 0.8331 0.093 Uiso 1 1 calc R
H10B H 0.2268 0.4636 0.9223 0.093 Uiso 1 1 calc R

loop_
_atom_site_aniso_label
_atom_site_aniso_U_11
_atom_site_aniso_U_22
_atom_site_aniso_U_33
_atom_site_aniso_U_23
_atom_site_aniso_U_13
_atom_site_aniso_U_12
Pb01 0.0424(2) 0.0525(2) 0.0404(2) 0.00073(11) 0.00219(13) -0.00025(11)
I002 0.0696(4) 0.0568(3) 0.0474(3) -0.0027(2) 0.0036(3) -0.0023(3)
I003 0.0580(4) 0.0789(5) 0.0579(4) -0.0043(3) -0.0198(3) 0.0046(3)
I004 0.0601(5) 0.0943(6) 0.0579(4) 0.0129(3) 0.0240(4) 0.0132(3)
I005 0.0999(6) 0.0500(4) 0.0745(5) 0.0019(3) -0.0051(4) -0.0055(3)
N006 0.069(6) 0.059(5) 0.082(6) 0.004(4) -0.001(4) 0.000(4)
N9 0.105(8) 0.084(6) 0.046(4) -0.002(4) 0.009(4) -0.018(6)
N10 0.121(10) 0.099(8) 0.049(5) 0.018(5) 0.008(5) -0.010(6)
C009 0.070(7) 0.065(6) 0.095(8) 0.007(6) -0.002(6) -0.002(5)
C00A 0.062(6) 0.065(5) 0.056(5) -0.002(4) 0.010(4) -0.002(4)
C11 0.131(13) 0.086(9) 0.060(7) -0.002(5) -0.001(7) -0.046(8)
C12 0.083(8) 0.078(7) 0.058(5) -0.013(5) 0.007(5) -0.009(6)
C10 0.084(8) 0.087(8) 0.059(6) 0.007(5) -0.012(5) -0.019(6)

loop_
_atom_type_symbol
_atom_type_description
_atom_type_scat_dispersion_real
_atom_type_scat_dispersion_imag
_atom_type_scat_source
C C 0.0033 0.0016 'International Tables Vol C Tables 4.2.6.8 and 6.1.1.4'
H H 0.0000 0.0000 'International Tables Vol C Tables 4.2.6.8 and 6.1.1.4'
N N 0.0061 0.0033 'International Tables Vol C Tables 4.2.6.8 and 6.1.1.4'
I I -0.4742 1.8119 'International Tables Vol C Tables 4.2.6.8 and 6.1.1.4'
Pb Pb -3.3944 10.1111 'International Tables Vol C Tables 4.2.6.8 and 6.1.1.4'

loop_
_geom_angle_atom_site_label_1
_geom_angle_atom_site_label_2
_geom_angle_atom_site_label_3
_geom_angle
_geom_angle_site_symmetry_1
_geom_angle_site_symmetry_3
I003 Pb01 I002 90.15(2) 4_575 .
I003 Pb01 I002 85.84(2) . .
I003 Pb01 I003 175.983(12) . 4_575
I003 Pb01 I004 89.67(2) 4_575 4_576
I003 Pb01 I004 90.97(2) . .
I003 Pb01 I004 89.65(2) . 4_576
I004 Pb01 I002 83.829(19) 4_576 .
I004 Pb01 I002 92.215(19) . .
I004 Pb01 I003 89.44(2) . 4_575
I004 Pb01 I004 175.940(15) . 4_576
I005 Pb01 I002 170.97(2) . .
I005 Pb01 I003 92.61(2) . .
I005 Pb01 I003 91.31(2) . 4_575
I005 Pb01 I004 87.27(2) . 4_576
I005 Pb01 I004 96.71(2) . .
Pb01 I003 Pb01 156.40(3) . 4_676
Pb01 I004 Pb01 178.15(3) . 4_675
H00A N006 H00B 109.5 . .
H00A N006 H00C 109.5 . .
H00B N006 H00C 109.5 . .
C009 N006 H00A 109.5 . .
C009 N006 H00B 109.5 . .
C009 N006 H00C 109.5 . .
C00A N9 H9 124.1 . .
C11 N9 H9 124.1 . .
C11 N9 C00A 111.7(9) . .
C11 N10 H10 125.1 . .
C11 N10 C12 109.9(9) . .
C12 N10 H10 125.1 . .
N006 C009 H00D 110.1 . .
N006 C009 H00E 110.1 . .
N006 C009 C10 108.2(10) . .
H00D C009 H00E 108.4 . .
C10 C009 H00D 110.1 . .
C10 C009 H00E 110.1 . .
N9 C00A C12 104.9(9) . .
N9 C00A C10 121.8(9) . .
C12 C00A C10 133.1(10) . .
N9 C11 N10 106.0(11) . .
N9 C11 H11 127.0 . .
N10 C11 H11 127.0 . .
N10 C12 C00A 107.4(10) . .
N10 C12 H12 126.3 . .
C00A C12 H12 126.3 . .
C009 C10 C00A 111.3(10) . .
C009 C10 H10A 109.4 . .
C009 C10 H10B 109.4 . .
C00A C10 H10A 109.4 . .
C00A C10 H10B 109.4 . .
H10A C10 H10B 108.0 . .

loop_
_geom_bond_atom_site_label_1
_geom_bond_atom_site_label_2
_geom_bond_distance
_geom_bond_site_symmetry_2
Pb01 I002 3.3170(7) .
Pb01 I003 3.1676(7) .
Pb01 I003 3.1976(7) 4_575
Pb01 I004 3.2585(6) 4_576
Pb01 I004 3.1802(6) .
Pb01 I005 3.0609(8) .
I003 Pb01 3.1976(7) 4_676
I004 Pb01 3.2585(6) 4_675
N006 H00A 0.8900 .
N006 H00B 0.8900 .
N006 H00C 0.8900 .
N006 C009 1.505(14) .
N9 H9 0.8600 .
N9 C00A 1.348(13) .
N9 C11 1.304(14) .
N10 H10 0.8600 .
N10 C11 1.329(15) .
N10 C12 1.336(16) .
C009 H00D 0.9700 .
C009 H00E 0.9700 .
C009 C10 1.490(17) .
C00A C12 1.356(14) .
C00A C10 1.503(15) .
C11 H11 0.9300 .
C12 H12 0.9300 .
C10 H10A 0.9700 .
C10 H10B 0.9700 .

loop_
_geom_torsion_atom_site_label_1
_geom_torsion_atom_site_label_2
_geom_torsion_atom_site_label_3
_geom_torsion_atom_site_label_4
_geom_torsion
N006 C009 C10 C00A 177.0(10)
N9 C00A C12 N10 -1.1(14)
N9 C00A C10 C009 144.7(12)
C00A N9 C11 N10 -0.1(17)
C11 N9 C00A C12 0.8(15)
C11 N9 C00A C10 176.9(13)
C11 N10 C12 C00A 1.1(16)
C12 N10 C11 N9 -0.7(17)
C12 C00A C10 C009 -40.4(19)
C10 C00A C12 N10 -176.6(13)
